data_2234517
loop_
_publ_author_name
'Chygorin, Eduard N.'
'Rusanova, Julia A.'
'Zubatyuk, Roman I.'
'Shishkin, Oleg V.'

_publ_section_title
;
 Bis(\m-4-nitro-2-{[2-(oxidomethyl)phenyl]iminomethyl}phenolato)bis[chlorido(dimethyl
 sulfoxide)iron(III)] dimethyl sulfoxide disolvate
;
_journal_coeditor_code BR2198
_journal_issue 5
_journal_name_full 'Acta Crystallographica Section E'
_journal_page_first m668
_journal_paper_doi 10.1107/S1600536812017424
_journal_volume 68
_journal_year 2012
_chemical_formula_iupac '[Fe2 (C14 H10 N2 O4)2 Cl2 (C2 H6 O S)2], 2C2 H6 O S'
_chemical_formula_moiety 'C32 H32 Cl2 Fe2 N4 O10 S2, 2(C2 H6 O S)'
_chemical_formula_sum 'C36 H44 Cl2 Fe2 N4 O12 S4'
_chemical_formula_weight 1035.59
_chemical_name_systematic
;
Bis(\m-4-nitro-2-{[2-
(oxidomethyl)phenyl]iminomethyl}phenolato)bis[chlorido(dimethyl
sulfoxide)iron(III)] dimethyl sulfoxide disolvate
;
_space_group_crystal_system monoclinic
_space_group_IT_number 14
_space_group_name_Hall '-P 2ybc'
_space_group_name_H-M_alt 'P 1 21/c 1'
_symmetry_space_group_name_Hall '-P 2ybc'
_symmetry_space_group_name_H-M 'P 1 21/c 1'
_atom_sites_solution_hydrogens geom
_atom_sites_solution_primary direct
_atom_sites_solution_secondary difmap
_audit_creation_method
;
Olex2 1.1
(compiled 2011.02.15 svn.r1672, GUI svn.r3494)
;
_cell_angle_alpha 90.00
_cell_angle_beta 97.027(6)
_cell_angle_gamma 90.00
_cell_formula_units_Z 2
_cell_length_a 13.5003(10)
_cell_length_b 10.2566(6)
_cell_length_c 16.7453(12)
_cell_measurement_reflns_used 4779
_cell_measurement_temperature 293(2)
_cell_measurement_theta_max 28.5994
_cell_measurement_theta_min 2.8601
_cell_volume 2301.3(3)
_computing_cell_refinement 'CrysAlis PRO (Oxford Diffraction, 2010)'
_computing_data_collection 'CrysAlis PRO (Oxford Diffraction, 2010)'
_computing_data_reduction 'CrysAlis PRO (Oxford Diffraction, 2010)'
_computing_molecular_graphics 'SHELXTL (Sheldrick, 2008)'
_computing_publication_material 'publCIF (Westrip, 2010)'
_computing_structure_refinement 'SHELXTL (Sheldrick, 2008)'
_computing_structure_solution 'SHELXTL (Sheldrick, 2008)'
_diffrn_ambient_temperature 293(2)
_diffrn_detector_area_resol_mean 16.1827
_diffrn_measured_fraction_theta_full 0.996
_diffrn_measured_fraction_theta_max 0.920
_diffrn_measurement_device_type 'Oxford Diffraction Xcalibur Sapphire3'
_diffrn_measurement_method '\w scans'
_diffrn_radiation_monochromator graphite
_diffrn_radiation_type 'Mo K\a'
_diffrn_radiation_wavelength 0.7107
_diffrn_reflns_av_R_equivalents 0.0496
_diffrn_reflns_limit_h_max 17
_diffrn_reflns_limit_h_min -18
_diffrn_reflns_limit_k_max 13
_diffrn_reflns_limit_k_min -12
_diffrn_reflns_limit_l_max 20
_diffrn_reflns_limit_l_min -22
_diffrn_reflns_number 20394
_diffrn_reflns_theta_full 26.00
_diffrn_reflns_theta_max 28.66
_diffrn_reflns_theta_min 2.87
_diffrn_standards_number 0
_exptl_absorpt_coefficient_mu 0.988
_exptl_absorpt_correction_T_max 0.961
_exptl_absorpt_correction_T_min 0.917
_exptl_absorpt_correction_type multi-scan
_exptl_absorpt_process_details 'CrysAlisPro, Oxford Diffraction (2010).'
_exptl_crystal_colour dark-red
_exptl_crystal_density_diffrn 1.495
_exptl_crystal_density_method 'not measured'
_exptl_crystal_description prism
_exptl_crystal_F_000 1068
_exptl_crystal_size_max 0.35
_exptl_crystal_size_mid 0.05
_exptl_crystal_size_min 0.04
_refine_diff_density_max 0.432
_refine_diff_density_min -0.299
_refine_ls_extinction_method none
_refine_ls_goodness_of_fit_ref 1.049
_refine_ls_hydrogen_treatment constr
_refine_ls_matrix_type full
_refine_ls_number_parameters 282
_refine_ls_number_reflns 5457
_refine_ls_number_restraints 0
_refine_ls_restrained_S_all 1.049
_refine_ls_R_factor_all 0.1085
_refine_ls_R_factor_gt 0.0589
_refine_ls_shift/su_max 0.000
_refine_ls_shift/su_mean 0.000
_refine_ls_structure_factor_coef Fsqd
_refine_ls_weighting_details 'calc w=1/[\s^2^(Fo^2^)+(0.0648P)^2^+2.0858P] where P=(Fo^2^+2Fc^2^)/3'
_refine_ls_weighting_scheme calc
_refine_ls_wR_factor_gt 0.1377
_refine_ls_wR_factor_ref 0.1601
_reflns_number_gt 3448
_reflns_number_total 5457
_reflns_threshold_expression I>2\s(I)
_cod_data_source_file br2198.cif
_cod_data_source_block I
_cod_database_code 2234517
_cod_database_fobs_code 2234517

loop_
_space_group_symop_id
_space_group_symop_operation_xyz
1 'x, y, z'
2 '-x, y+1/2, -z+1/2'
3 '-x, -y, -z'
4 'x, -y-1/2, z-1/2'

loop_
_atom_site_type_symbol
_atom_site_label
_atom_site_fract_x
_atom_site_fract_y
_atom_site_fract_z
_atom_site_U_iso_or_equiv
_atom_site_adp_type
_atom_site_calc_flag
_atom_site_refinement_flags
_atom_site_occupancy
_atom_site_symmetry_multiplicity
_atom_site_disorder_assembly
_atom_site_disorder_group
Fe Fe1 0.54824(4) 0.35880(5) 0.01293(3) 0.04140(18) Uani d . 1 4 . .
Cl Cl1 0.56904(9) 0.20842(10) 0.11735(7) 0.0625(3) Uani d . 1 4 . .
S S1 0.41820(8) 0.12129(9) -0.05553(7) 0.0503(3) Uani d . 1 4 . .
S S2A 0.9728(3) 0.8274(3) -0.0026(3) 0.1070(13) Uani d P 0.50 4 A 1
S S2B 0.9931(3) 0.7273(4) 0.0176(3) 0.1014(11) Uani d P 0.50 4 A 2
O O1 0.48948(18) 0.4976(2) 0.07173(14) 0.0400(6) Uani d . 1 4 . .
O O2 0.6276(2) 0.2709(3) -0.06064(17) 0.0525(7) Uani d . 1 4 . .
O O3 0.9361(4) 0.6035(5) -0.2201(3) 0.1141(16) Uani d . 1 4 . .
O O4 0.8945(4) 0.4653(6) -0.3122(3) 0.1294(18) Uani d . 1 4 . .
O O5 0.4218(2) 0.2671(2) -0.03552(17) 0.0511(7) Uani d . 1 4 . .
O O6 0.8873(4) 0.7636(6) -0.0133(4) 0.149(2) Uani d . 1 4 . .
N N1 0.6840(2) 0.4594(3) 0.05581(19) 0.0418(7) Uani d . 1 4 . .
N N2 0.8868(4) 0.5106(6) -0.2461(3) 0.0842(14) Uani d . 1 4 . .
C C1 0.7040(3) 0.5091(4) 0.1360(2) 0.0436(9) Uani d . 1 4 . .
C C2 0.6269(3) 0.5362(3) 0.1821(2) 0.0430(9) Uani d . 1 4 . .
C C3 0.6529(4) 0.5857(4) 0.2587(2) 0.0544(11) Uani d . 1 4 . .
H H3 0.6024 0.6068 0.2896 0.065 Uiso calc R 1 4 . .
C C4 0.7499(4) 0.6049(5) 0.2908(3) 0.0647(13) Uani d . 1 4 . .
H H4 0.7644 0.6391 0.3423 0.078 Uiso calc R 1 4 . .
C C5 0.8258(4) 0.5735(5) 0.2467(3) 0.0698(14) Uani d . 1 4 . .
H H5 0.8921 0.5849 0.2682 0.084 Uiso calc R 1 4 . .
C C6 0.8024(3) 0.5250(5) 0.1704(3) 0.0590(11) Uani d . 1 4 . .
H H6 0.8537 0.5020 0.1409 0.071 Uiso calc R 1 4 . .
C C7 0.5167(3) 0.5185(4) 0.1551(2) 0.0460(9) Uani d . 1 4 . .
H H7A 0.4932 0.4450 0.1840 0.055 Uiso calc R 1 4 . .
H H7B 0.4819 0.5954 0.1708 0.055 Uiso calc R 1 4 . .
C C8 0.7399(3) 0.4989(4) 0.0034(2) 0.0482(10) Uani d . 1 4 . .
H H8 0.7824 0.5686 0.0179 0.058 Uiso calc R 1 4 . .
C C9 0.7420(3) 0.4444(4) -0.0756(2) 0.0475(9) Uani d . 1 4 . .
C C10 0.6896(3) 0.3290(4) -0.1021(3) 0.0491(10) Uani d . 1 4 . .
C C11 0.7062(3) 0.2774(5) -0.1774(3) 0.0587(12) Uani d . 1 4 . .
H H11 0.6737 0.2010 -0.1954 0.070 Uiso calc R 1 4 . .
C C12 0.7681(4) 0.3357(5) -0.2244(3) 0.0669(14) Uani d . 1 4 . .
H H12 0.7770 0.3003 -0.2741 0.080 Uiso calc R 1 4 . .
C C13 0.8176(3) 0.4479(5) -0.1977(3) 0.0605(12) Uani d . 1 4 . .
C C14 0.8059(3) 0.5023(5) -0.1244(3) 0.0563(11) Uani d . 1 4 . .
H H14 0.8406 0.5776 -0.1074 0.068 Uiso calc R 1 4 . .
C C15 0.3493(7) 0.1186(5) -0.1514(4) 0.128(3) Uani d . 1 4 . .
H H15A 0.2846 0.1559 -0.1486 0.192 Uiso calc R 1 4 . .
H H15B 0.3419 0.0302 -0.1699 0.192 Uiso calc R 1 4 . .
H H15C 0.3836 0.1683 -0.1880 0.192 Uiso calc R 1 4 . .
C C16 0.3284(5) 0.0564(5) 0.0007(4) 0.0949(19) Uani d . 1 4 . .
H H16A 0.3556 0.0515 0.0564 0.142 Uiso calc R 1 4 . .
H H16B 0.3099 -0.0294 -0.0187 0.142 Uiso calc R 1 4 . .
H H16C 0.2705 0.1116 -0.0047 0.142 Uiso calc R 1 4 . .
C C17 1.0304(7) 0.8170(11) 0.0944(5) 0.185(5) Uani d . 1 4 . .
H H17A 0.9879 0.8539 0.1304 0.278 Uiso calc PR 0.50 4 A 1
H H17B 1.0924 0.8640 0.0990 0.278 Uiso calc PR 0.50 4 A 1
H H17C 1.0432 0.7271 0.1081 0.278 Uiso calc PR 0.50 4 A 1
H H17D 1.0274 0.9071 0.0788 0.278 Uiso calc PR 0.50 4 A 2
H H17E 1.0979 0.7946 0.1145 0.278 Uiso calc PR 0.50 4 A 2
H H17F 0.9882 0.8027 0.1357 0.278 Uiso calc PR 0.50 4 A 2
C C18 1.0679(6) 0.7618(11) -0.0498(5) 0.161(4) Uani d . 1 4 . .
H H18A 1.0807 0.6741 -0.0313 0.242 Uiso calc PR 0.50 4 A 1
H H18B 1.1271 0.8134 -0.0374 0.242 Uiso calc PR 0.50 4 A 1
H H18C 1.0487 0.7613 -0.1069 0.242 Uiso calc PR 0.50 4 A 1
H H18D 1.0479 0.7132 -0.0981 0.242 Uiso calc PR 0.50 4 A 2
H H18E 1.1351 0.7390 -0.0291 0.242 Uiso calc PR 0.50 4 A 2
H H18F 1.0643 0.8534 -0.0616 0.242 Uiso calc PR 0.50 4 A 2

loop_
_atom_site_aniso_label
_atom_site_aniso_U_11
_atom_site_aniso_U_22
_atom_site_aniso_U_33
_atom_site_aniso_U_12
_atom_site_aniso_U_13
_atom_site_aniso_U_23
Fe1 0.0469(3) 0.0338(3) 0.0417(3) 0.0014(2) -0.0023(2) -0.0014(2)
Cl1 0.0832(8) 0.0466(6) 0.0540(7) 0.0007(5) -0.0065(6) 0.0103(5)
S1 0.0594(6) 0.0376(5) 0.0516(6) -0.0015(4) -0.0028(5) -0.0012(4)
S2A 0.091(2) 0.0677(19) 0.154(4) -0.0049(17) -0.022(2) 0.008(2)
S2B 0.095(3) 0.086(2) 0.122(3) 0.0097(19) 0.007(2) 0.003(2)
O1 0.0461(15) 0.0377(13) 0.0346(14) 0.0014(11) -0.0013(11) 0.0006(10)
O2 0.0589(18) 0.0421(15) 0.0556(18) 0.0060(13) 0.0035(15) -0.0089(13)
O3 0.120(4) 0.138(4) 0.093(3) -0.038(3) 0.048(3) -0.010(3)
O4 0.135(4) 0.185(5) 0.080(3) -0.030(4) 0.061(3) -0.033(3)
O5 0.0547(17) 0.0385(14) 0.0566(17) -0.0014(12) -0.0075(14) -0.0036(12)
O6 0.106(4) 0.166(5) 0.171(6) -0.007(4) -0.004(4) -0.035(4)
N1 0.0431(18) 0.0406(16) 0.0410(18) 0.0047(14) 0.0018(15) -0.0025(14)
N2 0.075(3) 0.116(4) 0.064(3) 0.002(3) 0.021(2) -0.007(3)
C1 0.049(2) 0.041(2) 0.039(2) -0.0025(17) -0.0016(18) -0.0005(16)
C2 0.055(2) 0.0372(19) 0.035(2) 0.0019(17) -0.0027(18) 0.0032(16)
C3 0.067(3) 0.056(2) 0.039(2) 0.004(2) 0.002(2) 0.0011(19)
C4 0.075(3) 0.079(3) 0.037(2) -0.005(3) -0.006(2) -0.005(2)
C5 0.057(3) 0.094(4) 0.054(3) -0.007(3) -0.010(2) -0.007(3)
C6 0.051(3) 0.071(3) 0.053(3) 0.000(2) 0.000(2) -0.007(2)
C7 0.052(2) 0.052(2) 0.034(2) 0.0045(19) 0.0034(17) 0.0009(17)
C8 0.048(2) 0.044(2) 0.050(2) 0.0010(18) -0.001(2) -0.0050(18)
C9 0.047(2) 0.054(2) 0.041(2) 0.0083(18) 0.0032(18) -0.0002(19)
C10 0.050(2) 0.048(2) 0.047(2) 0.0150(18) -0.0036(19) -0.0059(18)
C11 0.056(3) 0.065(3) 0.053(3) 0.012(2) 0.000(2) -0.016(2)
C12 0.062(3) 0.092(4) 0.046(3) 0.021(3) 0.001(2) -0.018(3)
C13 0.049(3) 0.085(3) 0.049(3) 0.014(2) 0.010(2) 0.000(2)
C14 0.049(2) 0.065(3) 0.053(3) 0.007(2) 0.001(2) -0.005(2)
C15 0.219(9) 0.055(3) 0.088(5) -0.010(4) -0.071(5) -0.006(3)
C16 0.094(4) 0.061(3) 0.139(6) -0.004(3) 0.050(4) 0.003(3)
C17 0.143(8) 0.269(12) 0.129(7) 0.099(8) -0.044(6) -0.062(8)
C18 0.126(7) 0.210(10) 0.151(8) 0.053(7) 0.030(6) 0.036(8)

loop_
_atom_type_symbol
_atom_type_description
_atom_type_scat_dispersion_real
_atom_type_scat_dispersion_imag
_atom_type_scat_source
C C 0.0033 0.0016 'International Tables Vol C Tables 4.2.6.8 and 6.1.1.4'
H H 0.0000 0.0000 'International Tables Vol C Tables 4.2.6.8 and 6.1.1.4'
Cl Cl 0.1484 0.1585 'International Tables Vol C Tables 4.2.6.8 and 6.1.1.4'
Fe Fe 0.3463 0.8444 'International Tables Vol C Tables 4.2.6.8 and 6.1.1.4'
N N 0.0061 0.0033 'International Tables Vol C Tables 4.2.6.8 and 6.1.1.4'
O O 0.0106 0.0060 'International Tables Vol C Tables 4.2.6.8 and 6.1.1.4'
S S 0.1246 0.1234 'International Tables Vol C Tables 4.2.6.8 and 6.1.1.4'

loop_
_geom_angle_atom_site_label_1
_geom_angle_atom_site_label_2
_geom_angle_atom_site_label_3
_geom_angle_site_symmetry_1
_geom_angle_site_symmetry_3
_geom_angle
O1 Fe1 Cl1 3_665 . 171.00(8)
O1 Fe1 Cl1 . . 97.10(8)
O1 Fe1 O1 . 3_665 75.23(11)
O1 Fe1 O5 . . 99.53(11)
O1 Fe1 N1 . . 82.16(11)
O1 Fe1 N1 3_665 . 90.88(11)
O2 Fe1 Cl1 . . 98.25(9)
O2 Fe1 O1 . . 160.70(12)
O2 Fe1 O1 . 3_665 90.25(11)
O2 Fe1 O5 . . 91.92(12)
O2 Fe1 N1 . . 85.49(12)
O5 Fe1 Cl1 . . 90.66(9)
O5 Fe1 O1 . 3_665 86.06(10)
O5 Fe1 N1 . . 175.99(12)
N1 Fe1 Cl1 . . 92.74(9)
O5 S1 C15 . . 102.4(2)
O5 S1 C16 . . 105.0(2)
C15 S1 C16 . . 99.3(4)
O6 S2A C17 . . 112.6(6)
O6 S2A C18 . . 115.6(5)
C17 S2A C18 . . 97.6(4)
O6 S2B C17 . . 108.9(4)
O6 S2B C18 . . 110.4(5)
C17 S2B C18 . . 105.5(6)
Fe1 O1 Fe1 . 3_665 104.77(11)
C7 O1 Fe1 . . 122.3(2)
C7 O1 Fe1 . 3_665 125.6(2)
C10 O2 Fe1 . . 124.5(2)
S1 O5 Fe1 . . 122.83(16)
C1 N1 Fe1 . . 122.7(3)
C8 N1 Fe1 . . 118.0(3)
C8 N1 C1 . . 117.8(3)
O3 N2 O4 . . 121.5(5)
O3 N2 C13 . . 120.5(5)
O4 N2 C13 . . 117.9(5)
C2 C1 N1 . . 121.4(3)
C6 C1 N1 . . 119.5(4)
C6 C1 C2 . . 119.1(4)
C1 C2 C7 . . 125.7(3)
C3 C2 C1 . . 117.6(4)
C3 C2 C7 . . 116.7(4)
C2 C3 H3 . . 118.7
C4 C3 C2 . . 122.6(4)
C4 C3 H3 . . 118.7
C3 C4 H4 . . 120.1
C3 C4 C5 . . 119.8(4)
C5 C4 H4 . . 120.1
C4 C5 H5 . . 120.5
C6 C5 C4 . . 118.9(4)
C6 C5 H5 . . 120.5
C1 C6 H6 . . 119.1
C5 C6 C1 . . 121.9(4)
C5 C6 H6 . . 119.1
O1 C7 C2 . . 116.1(3)
O1 C7 H7A . . 108.3
O1 C7 H7B . . 108.3
C2 C7 H7A . . 108.3
C2 C7 H7B . . 108.3
H7A C7 H7B . . 107.4
N1 C8 H8 . . 117.2
N1 C8 C9 . . 125.6(4)
C9 C8 H8 . . 117.2
C10 C9 C8 . . 123.1(4)
C14 C9 C8 . . 117.2(4)
C14 C9 C10 . . 119.5(4)
O2 C10 C9 . . 123.0(4)
O2 C10 C11 . . 119.4(4)
C11 C10 C9 . . 117.7(4)
C10 C11 H11 . . 119.0
C12 C11 C10 . . 122.0(5)
C12 C11 H11 . . 119.0
C11 C12 H12 . . 120.3
C11 C12 C13 . . 119.4(4)
C13 C12 H12 . . 120.3
C12 C13 N2 . . 120.4(5)
C14 C13 N2 . . 118.0(5)
C14 C13 C12 . . 121.5(5)
C9 C14 H14 . . 120.0
C13 C14 C9 . . 119.9(4)
C13 C14 H14 . . 120.0
S1 C15 H15A . . 109.5
S1 C15 H15B . . 109.5
S1 C15 H15C . . 109.5
H15A C15 H15B . . 109.5
H15A C15 H15C . . 109.5
H15B C15 H15C . . 109.5
S1 C16 H16A . . 109.5
S1 C16 H16B . . 109.5
S1 C16 H16C . . 109.5
H16A C16 H16B . . 109.5
H16A C16 H16C . . 109.5
H16B C16 H16C . . 109.5
S2A C17 H17A . . 109.5
S2A C17 H17B . . 109.5
S2A C17 H17C . . 109.5
S2B C17 H17D . . 109.5
S2B C17 H17E . . 109.5
S2B C17 H17F . . 109.5
H17A C17 H17B . . 109.5
H17A C17 H17C . . 109.5
H17B C17 H17C . . 109.5
H17D C17 H17E . . 109.5
H17D C17 H17F . . 109.5
H17E C17 H17F . . 109.5
S2A C18 H18A . . 109.5
S2A C18 H18B . . 109.5
S2A C18 H18C . . 109.5
S2B C18 H18D . . 109.5
S2B C18 H18E . . 109.5
S2B C18 H18F . . 109.5
H18A C18 H18B . . 109.5
H18A C18 H18C . . 109.5
H18B C18 H18C . . 109.5
H18D C18 H18E . . 109.5
H18D C18 H18F . . 109.5
H18E C18 H18F . . 109.5

loop_
_geom_bond_atom_site_label_1
_geom_bond_atom_site_label_2
_geom_bond_site_symmetry_2
_geom_bond_distance
Fe1 Cl1 . 2.3228(11)
Fe1 O1 . 1.954(2)
Fe1 O1 3_665 2.064(2)
Fe1 O2 . 1.949(3)
Fe1 O5 . 2.030(3)
Fe1 N1 . 2.149(3)
S1 O5 . 1.532(3)
S1 C15 . 1.754(6)
S1 C16 . 1.755(6)
S2A O6 . 1.320(6)
S2A C17 . 1.717(9)
S2A C18 . 1.724(9)
S2B O6 . 1.506(6)
S2B C17 . 1.611(9)
S2B C18 . 1.641(9)
O1 Fe1 3_665 2.064(2)
O1 C7 . 1.416(4)
O2 C10 . 1.296(5)
O3 N2 . 1.212(6)
O4 N2 . 1.216(6)
N1 C1 . 1.431(5)
N1 C8 . 1.291(5)
N2 C13 . 1.459(7)
C1 C2 . 1.398(6)
C1 C6 . 1.391(5)
C2 C3 . 1.385(5)
C2 C7 . 1.512(5)
C3 H3 . 0.9300
C3 C4 . 1.367(6)
C4 H4 . 0.9300
C4 C5 . 1.373(7)
C5 H5 . 0.9300
C5 C6 . 1.370(6)
C6 H6 . 0.9300
C7 H7A . 0.9700
C7 H7B . 0.9700
C8 H8 . 0.9300
C8 C9 . 1.440(6)
C9 C10 . 1.422(6)
C9 C14 . 1.391(6)
C10 C11 . 1.411(6)
C11 H11 . 0.9300
C11 C12 . 1.354(7)
C12 H12 . 0.9300
C12 C13 . 1.378(7)
C13 C14 . 1.375(6)
C14 H14 . 0.9300
C15 H15A . 0.9600
C15 H15B . 0.9600
C15 H15C . 0.9600
C16 H16A . 0.9600
C16 H16B . 0.9600
C16 H16C . 0.9600
C17 H17A . 0.9600
C17 H17B . 0.9600
C17 H17C . 0.9600
C17 H17D . 0.9600
C17 H17E . 0.9600
C17 H17F . 0.9600
C18 H18A . 0.9600
C18 H18B . 0.9600
C18 H18C . 0.9600
C18 H18D . 0.9600
C18 H18E . 0.9600
C18 H18F . 0.9600
